data_1539025
loop_
_publ_author_name
'Raynor, G.V.'
'Lee, J.A.'

_publ_section_title
;
 The tin-rich intermediate phases in the alloys of tin with cadmium,
 indium and mercury
;
_journal_name_full 'Acta Metallurgica'
_journal_page_first 616
_journal_page_last 620
_journal_volume 2
_journal_year 1954
_chemical_formula_sum 'Hg0.077 Sn0.924'
_chemical_name_systematic '(Hg Sn12)0.077'
_space_group_IT_number 191
_symmetry_space_group_name_Hall '-P 6 2'
_symmetry_space_group_name_H-M 'P 6/m m m'
_cell_angle_alpha 90
_cell_angle_beta 90
_cell_angle_gamma 120
_cell_formula_units_Z 1
_cell_length_a 3.2415
_cell_length_b 3.2415
_cell_length_c 3.0066
_cell_volume 27.359
_citation_journal_id_ASTM AMETAR
_cod_data_source_file Raynor_AMETAR_1954_151.cif
_cod_data_source_block Hg0.077Sn0.924
_cod_original_cell_volume 27.35888
_cod_database_code 1539025

loop_
_symmetry_equiv_pos_as_xyz
x,y,z
x-y,x,z
-y,x-y,z
-x,-y,z
-x+y,-x,z
y,-x+y,z
-y,-x,-z
x-y,-y,-z
x,x-y,-z
y,x,-z
-x+y,y,-z
-x,-x+y,-z
-x,-y,-z
-x+y,-x,-z
y,-x+y,-z
x,y,-z
x-y,x,-z
-y,x-y,-z
y,x,z
-x+y,y,z
-x,-x+y,z
-y,-x,z
x-y,-y,z
x,x-y,z

loop_
_atom_site_label
_atom_site_type_symbol
_atom_site_fract_x
_atom_site_fract_y
_atom_site_fract_z
_atom_site_occupancy
_atom_site_U_iso_or_equiv
Hg1 Hg 0 0 0 0.077 0.0
Sn1 Sn 0 0 0 0.923 0.0
